data_4025006
loop_
_publ_author_name
'Jarugu Narasimha Moorthy'
'Palani Natarajan'
'Paloth Venugopalan'

_publ_contact_author_address
;Departmet of chemistry
Indian Institute of Technology - Kanpur
Kanpur - 208 016
INDIA
;
_publ_contact_author_email moorthy@iitk.ac.in
_publ_contact_author_fax +915122597436
_publ_contact_author_name 'Prof. J. N. Moorthy'
_publ_contact_author_phone +915122597498
_publ_section_title
;
Abundant Lattice Inclusion Phenomenon with Sterically Hindered and
Inherently Shape-Selective Tetraarylpyrenes
;
_journal_name_full 'Journal of Organic Chemistry'
_journal_page_first 8566
_journal_page_last 8577
_journal_paper_doi 10.1021/jo901465f
_journal_volume 74
_journal_year 2009
_chemical_formula_moiety 'C52 H50 O4, 2(C8 H10)'
_chemical_formula_sum 'C68 H70 O4'
_chemical_formula_weight 951.24
_chemical_name_common tetra(2,6-dimethyl-4-methoxyphenyl)pyrene
_chemical_name_systematic
;
 tetra(2,6-dimethyl-4-methoxyphenyl)pyrene
;
_space_group_IT_number 29
_symmetry_cell_setting orthorhombic
_symmetry_Int_Tables_number 29
_symmetry_space_group_name_Hall 'P 2c -2ac'
_symmetry_space_group_name_H-M 'P c a 21'
_atom_sites_solution_hydrogens geom
_atom_sites_solution_primary direct
_atom_sites_solution_secondary difmap
_audit_creation_method SHELXL-97
_cell_angle_alpha 90.00
_cell_angle_beta 90.00
_cell_angle_gamma 90.00
_cell_formula_units_Z 4
_cell_length_a 14.829(4)
_cell_length_b 15.582(5)
_cell_length_c 23.732(7)
_cell_measurement_reflns_used 2179
_cell_measurement_temperature 298(2)
_cell_measurement_theta_max 17.49
_cell_measurement_theta_min 2.56
_cell_volume 5484(3)
_computing_cell_refinement 'Bruker SAINT'
_computing_data_collection 'Bruker APEX'
_computing_data_reduction 'Bruker SAINT'
_computing_molecular_graphics 'SHELXL 5.1, XP (Sheldrick, 1994)'
_computing_publication_material SHELXS-97
_computing_structure_refinement 'SHELXL-97 (Sheldrick, 2008)'
_computing_structure_solution 'SHELXS-97 (Sheldrick, 2008)'
_diffrn_ambient_temperature 298(2)
_diffrn_measured_fraction_theta_full 0.995
_diffrn_measured_fraction_theta_max 0.995
_diffrn_measurement_device_type 'Bruker SMART APEX'
_diffrn_measurement_method 'phi and omega scans'
_diffrn_radiation_monochromator graphite
_diffrn_radiation_source 'fine-focus sealed tube'
_diffrn_radiation_type MoK\a
_diffrn_radiation_wavelength 0.71073
_diffrn_reflns_av_R_equivalents 0.0685
_diffrn_reflns_av_sigmaI/netI 0.0828
_diffrn_reflns_limit_h_max 17
_diffrn_reflns_limit_h_min -15
_diffrn_reflns_limit_k_max 17
_diffrn_reflns_limit_k_min -18
_diffrn_reflns_limit_l_max 28
_diffrn_reflns_limit_l_min -27
_diffrn_reflns_number 27553
_diffrn_reflns_theta_full 25.00
_diffrn_reflns_theta_max 25.00
_diffrn_reflns_theta_min 2.16
_exptl_absorpt_coefficient_mu 0.070
_exptl_absorpt_correction_type none
_exptl_crystal_colour 'color less'
_exptl_crystal_density_diffrn 1.152
_exptl_crystal_density_method 'not measured'
_exptl_crystal_description blacks
_exptl_crystal_F_000 2040
_exptl_crystal_size_max 0.2
_exptl_crystal_size_mid 0.1
_exptl_crystal_size_min 0.1
_refine_diff_density_max 0.256
_refine_diff_density_min -0.148
_refine_diff_density_rms 0.035
_refine_ls_abs_structure_details 'Flack H D (1983), Acta Cryst. A39, 876-881'
_refine_ls_abs_structure_Flack 0(2)
_refine_ls_extinction_method none
_refine_ls_goodness_of_fit_ref 1.033
_refine_ls_hydrogen_treatment constr
_refine_ls_matrix_type full
_refine_ls_number_parameters 641
_refine_ls_number_reflns 9470
_refine_ls_number_restraints 5
_refine_ls_restrained_S_all 1.038
_refine_ls_R_factor_all 0.1476
_refine_ls_R_factor_gt 0.0793
_refine_ls_shift/su_max 0.000
_refine_ls_shift/su_mean 0.000
_refine_ls_structure_factor_coef Fsqd
_refine_ls_weighting_details 'calc w=1/[\s^2^(Fo^2^)+(0.0714P)^2^+0.0000P] where P=(Fo^2^+2Fc^2^)/3'
_refine_ls_weighting_scheme calc
_refine_ls_wR_factor_gt 0.1535
_refine_ls_wR_factor_ref 0.1791
_reflns_number_gt 5234
_reflns_number_total 9470
_reflns_threshold_expression >2sigma(I)
_cod_data_source_file jo901465f_si_001_26.cif
_cod_data_source_block H2.G23
_cod_depositor_comments
;
The following automatic conversions were performed:
'_symmetry_cell_setting' value 'Orthorhombic' changed to 'orthorhombic'
according to '/home/saulius/struct/CIF-dictionaries/cif_core.dic'
dictionary named 'cif_core.dic' version 2.4.1 from 2010-06-29.

Automatic conversion script
Id: cif_fix_enum 1527 2010-12-29 10:47:43Z saulius 
;
_cod_database_code 4025006

loop_
_symmetry_equiv_pos_as_xyz
'x, y, z'
'-x, -y, z+1/2'
'x+1/2, -y, z'
'-x+1/2, y, z+1/2'

loop_
_atom_site_label
_atom_site_type_symbol
_atom_site_fract_x
_atom_site_fract_y
_atom_site_fract_z
_atom_site_U_iso_or_equiv
_atom_site_adp_type
_atom_site_occupancy
_atom_site_symmetry_multiplicity
_atom_site_calc_flag
_atom_site_refinement_flags
_atom_site_disorder_assembly
_atom_site_disorder_group
C1 C 0.4120(3) 0.1714(3) 0.12829(18) 0.0454(11) Uani 1 1 d . . .
C2 C 0.3091(3) 0.2578(2) 0.18646(18) 0.0435(10) Uani 1 1 d . . .
C3 C 0.2732(3) 0.3398(3) 0.20261(19) 0.0494(11) Uani 1 1 d . . .
C4 C 0.2127(3) 0.1876(3) 0.2559(2) 0.0490(11) Uani 1 1 d . . .
C5 C 0.2794(3) 0.1826(2) 0.21398(19) 0.0494(11) Uani 1 1 d . . .
C6 C 0.4078(3) 0.3279(2) 0.11521(18) 0.0445(11) Uani 1 1 d . . .
C7 C 0.3762(3) 0.2526(3) 0.14364(19) 0.0489(11) Uani 1 1 d . . .
C8 C 0.5110(3) 0.3994(3) 0.0449(2) 0.0532(12) Uani 1 1 d . . .
C9 C 0.5219(3) 0.0843(3) 0.06829(19) 0.0504(12) Uani 1 1 d . . .
C10 C 0.1745(3) 0.1097(3) 0.2839(2) 0.0550(13) Uani 1 1 d . . .
C11 C 0.3177(3) 0.1018(3) 0.1965(2) 0.0561(13) Uani 1 1 d . . .
H11 H 0.2989 0.0516 0.2142 0.067 Uiso 1 1 calc R . .
C12 C 0.3803(3) 0.0970(3) 0.1549(2) 0.0528(12) Uani 1 1 d . . .
H12 H 0.4025 0.0437 0.1440 0.063 Uiso 1 1 calc R . .
C13 C 0.1672(3) 0.4282(3) 0.26199(19) 0.0461(11) Uani 1 1 d . . .
C14 C 0.4736(3) 0.3210(3) 0.0732(2) 0.0541(12) Uani 1 1 d . . .
C15 C 0.4795(3) 0.1668(3) 0.0845(2) 0.0501(12) Uani 1 1 d . . .
C16 C 0.1797(3) 0.2686(3) 0.2702(2) 0.0592(13) Uani 1 1 d . . .
H16 H 0.1364 0.2724 0.2984 0.071 Uiso 1 1 calc R . .
C17 C 0.5078(3) 0.2411(3) 0.0599(2) 0.0538(12) Uani 1 1 d . . .
H17 H 0.5528 0.2378 0.0327 0.065 Uiso 1 1 calc R . .
O4 O 0.0581(3) 0.6615(2) 0.30948(17) 0.0837(12) Uani 1 1 d . . .
O3 O 0.6206(3) 0.6179(2) -0.02815(16) 0.0866(12) Uani 1 1 d . . .
C20 C 0.3078(3) 0.4139(2) 0.17280(19) 0.0506(12) Uani 1 1 d . . .
H20 H 0.2860 0.4679 0.1825 0.061 Uiso 1 1 calc R . .
C21 C 0.3687(3) 0.4083(3) 0.13265(19) 0.0504(12) Uani 1 1 d . . .
H21 H 0.3874 0.4583 0.1148 0.060 Uiso 1 1 calc R . .
C22 C 0.0922(4) 0.0793(3) 0.2632(2) 0.0584(13) Uani 1 1 d . . .
C23 C 0.0556(3) 0.5384(3) 0.2474(2) 0.0618(14) Uani 1 1 d . . .
H23 H 0.0073 0.5604 0.2270 0.074 Uiso 1 1 calc R . .
O1 O 0.0570(3) -0.1086(2) 0.35134(18) 0.0916(12) Uani 1 1 d . . .
C25 C 0.2158(4) 0.0703(3) 0.3289(2) 0.0599(14) Uani 1 1 d . . .
C26 C 0.2087(3) 0.3445(3) 0.24418(19) 0.0521(12) Uani 1 1 d . . .
C27 C 0.1975(3) 0.4732(3) 0.3085(2) 0.0560(12) Uani 1 1 d . . .
C28 C 0.5933(3) 0.4335(3) 0.0619(2) 0.0534(12) Uani 1 1 d . . .
C29 C 0.0995(4) -0.0363(3) 0.3308(2) 0.0626(14) Uani 1 1 d . . .
C30 C 0.5899(3) 0.0475(3) 0.1000(2) 0.0569(13) Uani 1 1 d . . .
C31 C 0.5015(4) 0.5102(3) -0.0264(2) 0.0675(14) Uani 1 1 d . . .
H31 H 0.4710 0.5360 -0.0562 0.081 Uiso 1 1 calc R . .
C32 C 0.1586(3) 0.5508(3) 0.3237(2) 0.0639(13) Uani 1 1 d . . .
H32 H 0.1796 0.5806 0.3550 0.077 Uiso 1 1 calc R . .
C33 C 0.1784(4) -0.0031(3) 0.3515(2) 0.0621(13) Uani 1 1 d . . .
H33 H 0.2073 -0.0306 0.3812 0.075 Uiso 1 1 calc R . .
C34 C 0.0939(3) 0.4594(3) 0.2321(2) 0.0559(13) Uani 1 1 d . . .
C35 C 0.4656(3) 0.4366(3) -0.0007(2) 0.0616(13) Uani 1 1 d . . .
O2 O 0.6368(3) -0.1450(2) 0.01357(19) 0.1003(14) Uani 1 1 d . . .
C37 C 0.6277(4) 0.5059(3) 0.0363(2) 0.0641(14) Uani 1 1 d . . .
H37 H 0.6820 0.5291 0.0485 0.077 Uiso 1 1 calc R . .
C38 C 0.6287(3) -0.0289(3) 0.0823(2) 0.0633(14) Uani 1 1 d . . .
H38 H 0.6741 -0.0537 0.1039 0.076 Uiso 1 1 calc R . .
C39 C 0.4939(4) 0.0434(3) 0.0176(2) 0.0723(15) Uani 1 1 d . . .
C40 C 0.0569(4) 0.0049(3) 0.2869(2) 0.0701(14) Uani 1 1 d . . .
H40 H 0.0033 -0.0175 0.2729 0.084 Uiso 1 1 calc R . .
C41 C 0.0891(4) 0.5829(3) 0.2922(2) 0.0613(13) Uani 1 1 d . . .
C42 C 0.0426(4) 0.1203(4) 0.2149(3) 0.0869(18) Uani 1 1 d . . .
H42A H 0.0034 0.0789 0.1978 0.130 Uiso 1 1 calc R . .
H42B H 0.0853 0.1405 0.1876 0.130 Uiso 1 1 calc R . .
H42C H 0.0076 0.1677 0.2287 0.130 Uiso 1 1 calc R . .
C43 C 0.0556(4) 0.4110(3) 0.1826(2) 0.0809(17) Uani 1 1 d . . .
H43A H 0.0999 0.4079 0.1532 0.121 Uiso 1 1 calc R . .
H43B H 0.0030 0.4402 0.1689 0.121 Uiso 1 1 calc R . .
H43C H 0.0394 0.3540 0.1942 0.121 Uiso 1 1 calc R . .
C44 C 0.6019(4) -0.0685(3) 0.0338(3) 0.0701(15) Uani 1 1 d . . .
C45 C 0.5358(4) -0.0318(3) 0.0013(3) 0.0809(17) Uani 1 1 d . . .
H45 H 0.5190 -0.0580 -0.0323 0.097 Uiso 1 1 calc R . .
C46 C 0.6466(4) 0.3923(3) 0.1094(2) 0.0723(15) Uani 1 1 d . . .
H46A H 0.7031 0.4216 0.1138 0.108 Uiso 1 1 calc R . .
H46B H 0.6577 0.3331 0.1006 0.108 Uiso 1 1 calc R . .
H46C H 0.6128 0.3960 0.1438 0.108 Uiso 1 1 calc R . .
C48 C 0.6254(4) 0.0915(3) 0.1528(2) 0.0783(16) Uani 1 1 d . . .
H48A H 0.6599 0.1411 0.1422 0.117 Uiso 1 1 calc R . .
H48B H 0.6631 0.0524 0.1733 0.117 Uiso 1 1 calc R . .
H48C H 0.5756 0.1088 0.1760 0.117 Uiso 1 1 calc R . .
C49 C 0.3790(4) 0.4014(3) -0.0225(3) 0.0883(18) Uani 1 1 d . . .
H49A H 0.3898 0.3471 -0.0403 0.133 Uiso 1 1 calc R . .
H49B H 0.3537 0.4406 -0.0494 0.133 Uiso 1 1 calc R . .
H49C H 0.3376 0.3939 0.0082 0.133 Uiso 1 1 calc R . .
C50 C 0.5809(4) 0.5440(3) -0.0079(3) 0.0683(16) Uani 1 1 d . . .
C51 C 0.3046(4) 0.1066(4) 0.3526(3) 0.099(2) Uani 1 1 d . . .
H51A H 0.3537 0.0900 0.3286 0.149 Uiso 1 1 calc R . .
H51B H 0.3144 0.0844 0.3899 0.149 Uiso 1 1 calc R . .
H51C H 0.3010 0.1681 0.3541 0.149 Uiso 1 1 calc R . .
C52 C 0.4192(5) 0.0798(4) -0.0181(3) 0.113(2) Uani 1 1 d . . .
H52A H 0.4110 0.0445 -0.0509 0.169 Uiso 1 1 calc R . .
H52B H 0.4346 0.1370 -0.0295 0.169 Uiso 1 1 calc R . .
H52C H 0.3643 0.0809 0.0033 0.169 Uiso 1 1 calc R . .
C53 C 0.2764(4) 0.4403(3) 0.3426(2) 0.0871(18) Uani 1 1 d . . .
H53A H 0.2617 0.3852 0.3582 0.131 Uiso 1 1 calc R . .
H53B H 0.2892 0.4798 0.3726 0.131 Uiso 1 1 calc R . .
H53C H 0.3284 0.4351 0.3188 0.131 Uiso 1 1 calc R . .
C54 C -0.0028(4) 0.7050(3) 0.2735(3) 0.093(2) Uani 1 1 d . . .
H54A H 0.0234 0.7106 0.2367 0.139 Uiso 1 1 calc R . .
H54B H -0.0152 0.7610 0.2886 0.139 Uiso 1 1 calc R . .
H54C H -0.0580 0.6730 0.2709 0.139 Uiso 1 1 calc R . .
C55 C 0.1065(5) -0.1614(4) 0.3879(3) 0.104(2) Uani 1 1 d . . .
H55A H 0.1625 -0.1771 0.3704 0.156 Uiso 1 1 calc R . .
H55B H 0.0724 -0.2123 0.3960 0.156 Uiso 1 1 calc R . .
H55C H 0.1185 -0.1311 0.4223 0.156 Uiso 1 1 calc R . .
C56 C 0.6950(5) -0.1936(4) 0.0497(4) 0.119(3) Uani 1 1 d . . .
H56A H 0.7478 -0.1605 0.0583 0.179 Uiso 1 1 calc R . .
H56B H 0.7124 -0.2457 0.0310 0.179 Uiso 1 1 calc R . .
H56C H 0.6637 -0.2073 0.0839 0.179 Uiso 1 1 calc R . .
C57 C 0.5688(5) 0.6692(4) -0.0654(3) 0.105(2) Uani 1 1 d . . .
H57A H 0.5561 0.6373 -0.0991 0.158 Uiso 1 1 calc R . .
H57B H 0.6021 0.7201 -0.0749 0.158 Uiso 1 1 calc R . .
H57C H 0.5132 0.6850 -0.0475 0.158 Uiso 1 1 calc R . .
C58 C 0.8231(5) 0.1909(5) 0.0474(3) 0.114(2) Uani 1 1 d GD A 1
C59 C 0.8529(4) 0.2753(6) 0.0433(3) 0.136(3) Uani 1 1 d GD A 1
C60 C 0.8145(7) 0.3304(3) 0.0040(4) 0.223(9) Uani 1 1 d G A 1
H60A H 0.8344 0.3868 0.0013 0.268 Uiso 1 1 calc R A 1
C61 C 0.7462(7) 0.3011(7) -0.0313(3) 0.272(13) Uani 1 1 d G A 1
H61A H 0.7205 0.3380 -0.0576 0.327 Uiso 1 1 calc R A 1
C62 C 0.7164(4) 0.2168(8) -0.0272(3) 0.230(9) Uani 1 1 d G A 1
H62A H 0.6708 0.1972 -0.0508 0.277 Uiso 1 1 calc R A 1
C63 C 0.7548(6) 0.1617(4) 0.0121(4) 0.176(4) Uani 1 1 d G A 1
H63A H 0.7349 0.1052 0.0148 0.211 Uiso 1 1 calc R A 1
C64 C 0.8592(8) 0.1305(8) 0.0890(4) 0.244(7) Uani 1 1 d D A 1
H64A H 0.9238 0.1331 0.0888 0.366 Uiso 1 1 calc R A 1
H64B H 0.8400 0.0733 0.0798 0.366 Uiso 1 1 calc R A 1
H64C H 0.8372 0.1454 0.1258 0.366 Uiso 1 1 calc R A 1
C65 C 0.9293(7) 0.3032(10) 0.0788(4) 0.294(9) Uani 1 1 d D A 1
H65A H 0.9671 0.3415 0.0577 0.442 Uiso 1 1 calc R A 1
H65B H 0.9637 0.2540 0.0903 0.442 Uiso 1 1 calc R A 1
H65C H 0.9067 0.3324 0.1116 0.442 Uiso 1 1 calc R A 1
C66 C 0.8510(6) 0.2948(7) 0.2768(4) 0.175(5) Uani 1 1 d GD B 2
C67 C 0.8571(6) 0.2109(5) 0.2961(4) 0.246(10) Uani 1 1 d GD B 2
C68 C 0.9125(7) 0.1915(5) 0.3416(4) 0.267(11) Uani 1 1 d G B 2
H68A H 0.9167 0.1353 0.3545 0.321 Uiso 1 1 calc R B 2
C69 C 0.9618(6) 0.2561(10) 0.3677(4) 0.62(4) Uani 1 1 d G B 2
H69A H 0.9989 0.2431 0.3982 0.747 Uiso 1 1 calc R B 2
C70 C 0.9556(7) 0.3401(8) 0.3484(6) 0.374(15) Uani 1 1 d G B 2
H70A H 0.9886 0.3833 0.3659 0.449 Uiso 1 1 calc R B 2
C71 C 0.9002(9) 0.3595(4) 0.3029(6) 0.295(13) Uani 1 1 d G B 2
H71A H 0.8961 0.4157 0.2900 0.354 Uiso 1 1 calc R B 2
C72 C 0.7870(10) 0.3096(12) 0.2287(5) 0.300(11) Uani 1 1 d D B 2
H72A H 0.7460 0.2621 0.2260 0.450 Uiso 1 1 calc R B 2
H72B H 0.8204 0.3148 0.1943 0.450 Uiso 1 1 calc R B 2
H72C H 0.7536 0.3615 0.2352 0.450 Uiso 1 1 calc R B 2
C73 C 0.8011(8) 0.1480(8) 0.2654(5) 0.255(8) Uani 1 1 d D B 2
H73A H 0.8212 0.1443 0.2271 0.383 Uiso 1 1 calc R B 2
H73B H 0.7392 0.1662 0.2662 0.383 Uiso 1 1 calc R B 2
H73C H 0.8063 0.0928 0.2831 0.383 Uiso 1 1 calc R B 2

loop_
_atom_site_aniso_label
_atom_site_aniso_U_11
_atom_site_aniso_U_22
_atom_site_aniso_U_33
_atom_site_aniso_U_23
_atom_site_aniso_U_13
_atom_site_aniso_U_12
C1 0.046(3) 0.040(2) 0.050(3) -0.005(2) -0.002(2) -0.003(2)
C2 0.040(2) 0.049(3) 0.042(3) -0.005(2) 0.009(2) 0.004(2)
C3 0.048(3) 0.045(2) 0.055(3) -0.002(2) -0.001(2) 0.008(2)
C4 0.050(3) 0.046(3) 0.051(3) 0.003(2) 0.001(2) 0.004(2)
C5 0.054(3) 0.037(2) 0.057(3) 0.004(2) 0.007(3) -0.001(2)
C6 0.046(3) 0.041(2) 0.046(3) 0.003(2) -0.002(2) -0.006(2)
C7 0.047(3) 0.054(3) 0.046(3) -0.006(2) -0.010(2) -0.003(2)
C8 0.056(3) 0.055(3) 0.049(3) 0.002(2) 0.015(3) 0.005(2)
C9 0.063(3) 0.043(2) 0.046(3) -0.002(2) -0.001(2) -0.005(2)
C10 0.058(3) 0.041(2) 0.066(3) -0.005(2) 0.019(3) -0.001(2)
C11 0.065(3) 0.038(2) 0.065(3) 0.002(2) -0.001(3) 0.000(2)
C12 0.054(3) 0.042(2) 0.062(3) -0.003(2) 0.008(3) 0.007(2)
C13 0.049(3) 0.046(2) 0.043(3) 0.002(2) 0.007(2) 0.003(2)
C14 0.051(3) 0.059(3) 0.052(3) 0.001(2) 0.012(2) -0.003(2)
C15 0.050(3) 0.036(2) 0.064(3) -0.001(2) 0.008(3) -0.001(2)
C16 0.057(3) 0.060(3) 0.060(3) 0.006(3) 0.012(3) -0.006(2)
C17 0.057(3) 0.050(3) 0.054(3) -0.011(2) 0.020(3) 0.007(2)
O4 0.096(3) 0.066(2) 0.090(3) -0.019(2) -0.009(2) 0.038(2)
O3 0.103(3) 0.066(2) 0.091(3) 0.021(2) 0.019(2) -0.006(2)
C20 0.062(3) 0.033(2) 0.056(3) 0.000(2) 0.003(3) -0.004(2)
C21 0.052(3) 0.042(3) 0.057(3) 0.004(2) 0.015(2) -0.001(2)
C22 0.066(4) 0.055(3) 0.054(3) 0.012(2) 0.013(3) -0.005(3)
C23 0.063(4) 0.061(3) 0.061(3) 0.008(3) -0.002(3) 0.019(3)
O1 0.099(3) 0.070(2) 0.106(3) 0.031(2) 0.006(2) -0.021(2)
C25 0.075(4) 0.053(3) 0.051(3) 0.005(3) 0.003(3) 0.012(3)
C26 0.046(3) 0.057(3) 0.053(3) 0.003(2) 0.012(2) 0.006(2)
C27 0.057(3) 0.068(3) 0.042(3) -0.001(2) 0.001(2) 0.018(3)
C28 0.054(3) 0.048(3) 0.058(3) -0.006(2) 0.012(3) 0.000(2)
C29 0.069(4) 0.053(3) 0.066(4) -0.001(3) 0.013(3) 0.000(3)
C30 0.050(3) 0.058(3) 0.062(3) -0.004(3) 0.002(3) 0.001(2)
C31 0.078(4) 0.069(3) 0.056(3) 0.013(3) 0.012(3) 0.014(3)
C32 0.066(3) 0.073(3) 0.053(3) -0.018(3) -0.004(3) 0.012(3)
C33 0.071(4) 0.063(3) 0.053(3) 0.015(3) 0.000(3) 0.007(3)
C34 0.063(3) 0.056(3) 0.049(3) 0.001(2) 0.008(3) 0.006(3)
C35 0.052(3) 0.062(3) 0.070(4) -0.006(3) 0.011(3) 0.000(3)
O2 0.109(3) 0.074(2) 0.118(3) -0.039(2) 0.000(3) 0.035(2)
C37 0.065(4) 0.055(3) 0.073(3) 0.011(3) 0.006(3) -0.010(2)
C38 0.053(3) 0.060(3) 0.077(4) -0.009(3) 0.005(3) 0.012(3)
C39 0.079(4) 0.063(3) 0.076(4) -0.012(3) -0.008(3) 0.018(3)
C40 0.065(4) 0.080(3) 0.066(3) -0.004(3) 0.004(3) -0.001(3)
C41 0.072(4) 0.062(3) 0.051(3) -0.015(3) -0.002(3) 0.017(3)
C42 0.078(4) 0.091(4) 0.092(4) 0.019(3) -0.019(4) -0.006(3)
C43 0.085(4) 0.077(3) 0.081(4) -0.021(3) -0.013(3) 0.004(3)
C44 0.069(4) 0.064(3) 0.078(4) -0.016(3) 0.015(3) 0.004(3)
C45 0.099(5) 0.071(4) 0.072(4) -0.025(3) -0.012(4) 0.011(3)
C46 0.080(4) 0.073(3) 0.064(3) 0.005(3) -0.004(3) -0.009(3)
C48 0.077(4) 0.077(3) 0.082(4) -0.018(3) -0.016(3) 0.011(3)
C49 0.059(4) 0.109(4) 0.098(5) 0.018(4) -0.013(3) 0.000(3)
C50 0.071(4) 0.048(3) 0.086(4) 0.011(3) 0.026(3) 0.004(3)
C51 0.099(5) 0.107(5) 0.091(5) 0.011(4) -0.020(4) -0.021(4)
C52 0.120(6) 0.101(4) 0.117(6) -0.031(4) -0.045(5) 0.020(4)
C53 0.092(5) 0.087(4) 0.082(4) -0.014(3) -0.015(3) 0.022(3)
C54 0.101(5) 0.073(4) 0.103(5) -0.013(4) -0.006(4) 0.029(3)
C55 0.128(6) 0.087(4) 0.097(5) 0.035(4) 0.003(4) -0.010(4)
C56 0.104(5) 0.078(4) 0.177(8) -0.023(5) -0.013(5) 0.047(4)
C57 0.130(6) 0.084(4) 0.101(5) 0.046(4) 0.030(4) 0.024(4)
C58 0.102(6) 0.127(6) 0.114(7) 0.002(5) 0.041(5) 0.015(5)
C59 0.148(8) 0.167(8) 0.094(6) -0.022(6) 0.074(6) -0.035(7)
C60 0.28(2) 0.197(11) 0.188(14) 0.062(11) 0.179(15) 0.057(12)
C61 0.28(3) 0.33(2) 0.212(18) 0.042(17) 0.117(18) 0.107(18)
C62 0.086(6) 0.50(3) 0.103(9) -0.036(12) 0.023(6) 0.056(13)
C63 0.120(9) 0.271(12) 0.137(9) -0.057(10) 0.043(7) -0.016(9)
C64 0.237(12) 0.280(13) 0.214(11) 0.123(10) 0.124(10) 0.172(11)
C65 0.218(13) 0.52(2) 0.149(10) -0.143(13) 0.036(9) -0.188(15)
C66 0.178(11) 0.138(8) 0.210(13) 0.016(9) 0.134(10) 0.041(7)
C67 0.290(17) 0.091(6) 0.36(2) -0.018(9) 0.261(17) -0.009(8)
C68 0.303(19) 0.35(2) 0.150(12) 0.089(13) 0.143(13) 0.183(17)
C69 0.107(12) 1.48(11) 0.28(2) -0.46(4) 0.030(12) -0.07(3)
C70 0.26(2) 0.56(4) 0.31(3) 0.08(2) 0.14(2) 0.08(2)
C71 0.29(2) 0.146(9) 0.45(3) -0.049(14) 0.29(2) -0.020(11)
C72 0.225(16) 0.51(3) 0.166(12) -0.039(15) -0.009(12) 0.151(17)
C73 0.258(15) 0.214(11) 0.293(16) -0.047(12) 0.179(14) -0.121(11)

loop_
_atom_type_symbol
_atom_type_description
_atom_type_scat_dispersion_real
_atom_type_scat_dispersion_imag
_atom_type_scat_source
C C 0.0033 0.0016 'International Tables Vol C Tables 4.2.6.8 and 6.1.1.4'
H H 0.0000 0.0000 'International Tables Vol C Tables 4.2.6.8 and 6.1.1.4'
O O 0.0106 0.0060 'International Tables Vol C Tables 4.2.6.8 and 6.1.1.4'

loop_
_geom_angle_atom_site_label_1
_geom_angle_atom_site_label_2
_geom_angle_atom_site_label_3
_geom_angle
_geom_angle_site_symmetry_1
_geom_angle_site_symmetry_3
_geom_angle_publ_flag
C12 C1 C7 119.8(4) . . ?
C12 C1 C15 121.0(4) . . ?
C7 C1 C15 119.2(4) . . ?
C5 C2 C7 120.0(3) . . ?
C5 C2 C3 119.9(4) . . ?
C7 C2 C3 120.0(3) . . ?
C26 C3 C2 119.8(4) . . ?
C26 C3 C20 123.6(4) . . ?
C2 C3 C20 116.6(4) . . ?
C16 C4 C5 118.0(4) . . ?
C16 C4 C10 119.5(4) . . ?
C5 C4 C10 122.5(4) . . ?
C4 C5 C2 120.0(4) . . ?
C4 C5 C11 122.0(4) . . ?
C2 C5 C11 117.9(4) . . ?
C14 C6 C7 120.1(4) . . ?
C14 C6 C21 123.5(4) . . ?
C7 C6 C21 116.5(4) . . ?
C1 C7 C2 119.7(4) . . ?
C1 C7 C6 119.2(4) . . ?
C2 C7 C6 121.2(4) . . ?
C28 C8 C35 119.3(4) . . ?
C28 C8 C14 120.4(4) . . ?
C35 C8 C14 120.3(5) . . ?
C30 C9 C39 119.1(4) . . ?
C30 C9 C15 121.9(4) . . ?
C39 C9 C15 119.0(4) . . ?
C25 C10 C22 120.7(4) . . ?
C25 C10 C4 122.6(5) . . ?
C22 C10 C4 116.7(4) . . ?
C12 C11 C5 121.8(4) . . ?
C12 C11 H11 119.1 . . ?
C5 C11 H11 119.1 . . ?
C11 C12 C1 120.8(4) . . ?
C11 C12 H12 119.6 . . ?
C1 C12 H12 119.6 . . ?
C27 C13 C34 119.0(4) . . ?
C27 C13 C26 122.2(4) . . ?
C34 C13 C26 118.8(4) . . ?
C17 C14 C6 119.2(4) . . ?
C17 C14 C8 119.7(4) . . ?
C6 C14 C8 121.0(4) . . ?
C17 C15 C1 118.6(4) . . ?
C17 C15 C9 119.7(4) . . ?
C1 C15 C9 121.6(4) . . ?
C4 C16 C26 123.2(4) . . ?
C4 C16 H16 118.4 . . ?
C26 C16 H16 118.4 . . ?
C15 C17 C14 123.8(4) . . ?
C15 C17 H17 118.1 . . ?
C14 C17 H17 118.1 . . ?
C41 O4 C54 117.5(4) . . ?
C50 O3 C57 117.2(5) . . ?
C21 C20 C3 122.9(4) . . ?
C21 C20 H20 118.5 . . ?
C3 C20 H20 118.5 . . ?
C20 C21 C6 122.8(4) . . ?
C20 C21 H21 118.6 . . ?
C6 C21 H21 118.6 . . ?
C40 C22 C10 117.9(5) . . ?
C40 C22 C42 118.7(5) . . ?
C10 C22 C42 123.4(4) . . ?
C41 C23 C34 120.0(5) . . ?
C41 C23 H23 120.0 . . ?
C34 C23 H23 120.0 . . ?
C29 O1 C55 117.3(5) . . ?
C10 C25 C33 119.5(5) . . ?
C10 C25 C51 120.0(5) . . ?
C33 C25 C51 120.5(5) . . ?
C3 C26 C16 119.0(4) . . ?
C3 C26 C13 122.2(4) . . ?
C16 C26 C13 118.9(4) . . ?
C13 C27 C32 121.1(4) . . ?
C13 C27 C53 120.4(4) . . ?
C32 C27 C53 118.4(5) . . ?
C37 C28 C8 120.6(5) . . ?
C37 C28 C46 118.7(5) . . ?
C8 C28 C46 120.7(4) . . ?
C33 C29 C40 119.2(5) . . ?
C33 C29 O1 124.8(5) . . ?
C40 C29 O1 116.0(5) . . ?
C9 C30 C38 119.6(5) . . ?
C9 C30 C48 120.8(4) . . ?
C38 C30 C48 119.5(5) . . ?
C50 C31 C35 120.3(5) . . ?
C50 C31 H31 119.9 . . ?
C35 C31 H31 119.9 . . ?
C41 C32 C27 119.3(4) . . ?
C41 C32 H32 120.4 . . ?
C27 C32 H32 120.4 . . ?
C29 C33 C25 121.1(5) . . ?
C29 C33 H33 119.5 . . ?
C25 C33 H33 119.5 . . ?
C13 C34 C23 119.5(5) . . ?
C13 C34 C43 121.3(4) . . ?
C23 C34 C43 119.3(5) . . ?
C8 C35 C31 119.4(5) . . ?
C8 C35 C49 122.1(5) . . ?
C31 C35 C49 118.5(5) . . ?
C44 O2 C56 118.2(5) . . ?
C28 C37 C50 119.9(5) . . ?
C28 C37 H37 120.1 . . ?
C50 C37 H37 120.1 . . ?
C44 C38 C30 121.5(5) . . ?
C44 C38 H38 119.3 . . ?
C30 C38 H38 119.3 . . ?
C45 C39 C9 119.0(5) . . ?
C45 C39 C52 119.5(5) . . ?
C9 C39 C52 121.4(4) . . ?
C29 C40 C22 121.5(5) . . ?
C29 C40 H40 119.3 . . ?
C22 C40 H40 119.3 . . ?
C23 C41 C32 121.0(4) . . ?
C23 C41 O4 124.4(5) . . ?
C32 C41 O4 114.6(4) . . ?
C22 C42 H42A 109.5 . . ?
C22 C42 H42B 109.5 . . ?
H42A C42 H42B 109.5 . . ?
C22 C42 H42C 109.5 . . ?
H42A C42 H42C 109.5 . . ?
H42B C42 H42C 109.5 . . ?
C34 C43 H43A 109.5 . . ?
C34 C43 H43B 109.5 . . ?
H43A C43 H43B 109.5 . . ?
C34 C43 H43C 109.5 . . ?
H43A C43 H43C 109.5 . . ?
H43B C43 H43C 109.5 . . ?
C38 C44 C45 119.6(5) . . ?
C38 C44 O2 124.9(6) . . ?
C45 C44 O2 115.5(5) . . ?
C44 C45 C39 121.2(5) . . ?
C44 C45 H45 119.4 . . ?
C39 C45 H45 119.4 . . ?
C28 C46 H46A 109.5 . . ?
C28 C46 H46B 109.5 . . ?
H46A C46 H46B 109.5 . . ?
C28 C46 H46C 109.5 . . ?
H46A C46 H46C 109.5 . . ?
H46B C46 H46C 109.5 . . ?
C30 C48 H48A 109.5 . . ?
C30 C48 H48B 109.5 . . ?
H48A C48 H48B 109.5 . . ?
C30 C48 H48C 109.5 . . ?
H48A C48 H48C 109.5 . . ?
H48B C48 H48C 109.5 . . ?
C35 C49 H49A 109.5 . . ?
C35 C49 H49B 109.5 . . ?
H49A C49 H49B 109.5 . . ?
C35 C49 H49C 109.5 . . ?
H49A C49 H49C 109.5 . . ?
H49B C49 H49C 109.5 . . ?
C31 C50 O3 125.4(6) . . ?
C31 C50 C37 120.5(5) . . ?
O3 C50 C37 114.0(5) . . ?
C25 C51 H51A 109.5 . . ?
C25 C51 H51B 109.5 . . ?
H51A C51 H51B 109.5 . . ?
C25 C51 H51C 109.5 . . ?
H51A C51 H51C 109.5 . . ?
H51B C51 H51C 109.5 . . ?
C39 C52 H52A 109.5 . . ?
C39 C52 H52B 109.5 . . ?
H52A C52 H52B 109.5 . . ?
C39 C52 H52C 109.5 . . ?
H52A C52 H52C 109.5 . . ?
H52B C52 H52C 109.5 . . ?
C27 C53 H53A 109.5 . . ?
C27 C53 H53B 109.5 . . ?
H53A C53 H53B 109.5 . . ?
C27 C53 H53C 109.5 . . ?
H53A C53 H53C 109.5 . . ?
H53B C53 H53C 109.5 . . ?
O4 C54 H54A 109.5 . . ?
O4 C54 H54B 109.5 . . ?
H54A C54 H54B 109.5 . . ?
O4 C54 H54C 109.5 . . ?
H54A C54 H54C 109.5 . . ?
H54B C54 H54C 109.5 . . ?
O1 C55 H55A 109.5 . . ?
O1 C55 H55B 109.5 . . ?
H55A C55 H55B 109.5 . . ?
O1 C55 H55C 109.5 . . ?
H55A C55 H55C 109.5 . . ?
H55B C55 H55C 109.5 . . ?
O2 C56 H56A 109.5 . . ?
O2 C56 H56B 109.5 . . ?
H56A C56 H56B 109.5 . . ?
O2 C56 H56C 109.5 . . ?
H56A C56 H56C 109.5 . . ?
H56B C56 H56C 109.5 . . ?
O3 C57 H57A 109.5 . . ?
O3 C57 H57B 109.5 . . ?
H57A C57 H57B 109.5 . . ?
O3 C57 H57C 109.5 . . ?
H57A C57 H57C 109.5 . . ?
H57B C57 H57C 109.5 . . ?
C59 C58 C63 120.0 . . ?
C59 C58 C64 122.5(10) . . ?
C63 C58 C64 117.4(10) . . ?
C58 C59 C60 120.0 . . ?
C58 C59 C65 118.9(10) . . ?
C60 C59 C65 121.0(10) . . ?
C61 C60 C59 120.0 . . ?
C61 C60 H60A 120.0 . . ?
C59 C60 H60A 120.0 . . ?
C60 C61 C62 120.0 . . ?
C60 C61 H61A 120.0 . . ?
C62 C61 H61A 120.0 . . ?
C63 C62 C61 120.0 . . ?
C63 C62 H62A 120.0 . . ?
C61 C62 H62A 120.0 . . ?
C62 C63 C58 120.0 . . ?
C62 C63 H63A 120.0 . . ?
C58 C63 H63A 120.0 . . ?
C67 C66 C71 120.0 . . ?
C67 C66 C72 115.9(11) . . ?
C71 C66 C72 124.1(11) . . ?
C66 C67 C68 120.0 . . ?
C66 C67 C73 115.1(10) . . ?
C68 C67 C73 124.9(10) . . ?
C69 C68 C67 120.0 . . ?
C69 C68 H68A 120.0 . . ?
C67 C68 H68A 120.0 . . ?
C68 C69 C70 120.0 . . ?
C68 C69 H69A 120.0 . . ?
C70 C69 H69A 120.0 . . ?
C71 C70 C69 120.0 . . ?
C71 C70 H70A 120.0 . . ?
C69 C70 H70A 120.0 . . ?
C70 C71 C66 120.0 . . ?
C70 C71 H71A 120.0 . . ?
C66 C71 H71A 120.0 . . ?
C66 C72 H72A 109.5 . . ?
C66 C72 H72B 109.5 . . ?
H72A C72 H72B 109.5 . . ?
C66 C72 H72C 109.5 . . ?
H72A C72 H72C 109.5 . . ?
H72B C72 H72C 109.5 . . ?
C67 C73 H73A 109.5 . . ?
C67 C73 H73B 109.5 . . ?
H73A C73 H73B 109.5 . . ?
C67 C73 H73C 109.5 . . ?
H73A C73 H73C 109.5 . . ?
H73B C73 H73C 109.5 . . ?

loop_
_geom_bond_atom_site_label_1
_geom_bond_atom_site_label_2
_geom_bond_distance
_geom_bond_site_symmetry_2
_geom_bond_publ_flag
C1 C12 1.402(6) . ?
C1 C7 1.420(5) . ?
C1 C15 1.445(6) . ?
C2 C5 1.413(5) . ?
C2 C7 1.424(5) . ?
C2 C3 1.436(5) . ?
C3 C26 1.377(6) . ?
C3 C20 1.449(6) . ?
C4 C16 1.396(6) . ?
C4 C5 1.404(6) . ?
C4 C10 1.496(6) . ?
C5 C11 1.442(6) . ?
C6 C14 1.399(6) . ?
C6 C7 1.431(5) . ?
C6 C21 1.441(6) . ?
C8 C28 1.390(6) . ?
C8 C35 1.401(7) . ?
C8 C14 1.501(6) . ?
C9 C30 1.384(6) . ?
C9 C39 1.424(7) . ?
C9 C15 1.481(6) . ?
C10 C25 1.376(7) . ?
C10 C22 1.399(7) . ?
C11 C12 1.357(6) . ?
C11 H11 0.9300 . ?
C12 H12 0.9300 . ?
C13 C27 1.382(6) . ?
C13 C34 1.387(6) . ?
C13 C26 1.503(6) . ?
C14 C17 1.381(6) . ?
C15 C17 1.363(6) . ?
C16 C26 1.401(6) . ?
C16 H16 0.9300 . ?
C17 H17 0.9300 . ?
O4 C41 1.372(5) . ?
O4 C54 1.415(6) . ?
O3 C50 1.379(6) . ?
O3 C57 1.418(7) . ?
C20 C21 1.316(6) . ?
C20 H20 0.9300 . ?
C21 H21 0.9300 . ?
C22 C40 1.391(6) . ?
C22 C42 1.503(7) . ?
C23 C41 1.363(7) . ?
C23 C34 1.404(6) . ?
C23 H23 0.9300 . ?
O1 C29 1.380(5) . ?
O1 C55 1.404(7) . ?
C25 C33 1.380(6) . ?
C25 C51 1.539(7) . ?
C27 C32 1.387(6) . ?
C27 C53 1.513(6) . ?
C28 C37 1.379(6) . ?
C28 C46 1.520(7) . ?
C29 C33 1.371(6) . ?
C29 C40 1.376(7) . ?
C30 C38 1.387(6) . ?
C30 C48 1.522(7) . ?
C31 C50 1.363(7) . ?
C31 C35 1.404(6) . ?
C31 H31 0.9300 . ?
C32 C41 1.369(6) . ?
C32 H32 0.9300 . ?
C33 H33 0.9300 . ?
C34 C43 1.507(7) . ?
C35 C49 1.488(7) . ?
O2 C44 1.385(6) . ?
O2 C56 1.433(7) . ?
C37 C50 1.390(7) . ?
C37 H37 0.9300 . ?
C38 C44 1.365(7) . ?
C38 H38 0.9300 . ?
C39 C45 1.382(6) . ?
C39 C52 1.506(7) . ?
C40 H40 0.9300 . ?
C42 H42A 0.9600 . ?
C42 H42B 0.9600 . ?
C42 H42C 0.9600 . ?
C43 H43A 0.9600 . ?
C43 H43B 0.9600 . ?
C43 H43C 0.9600 . ?
C44 C45 1.372(7) . ?
C45 H45 0.9300 . ?
C46 H46A 0.9600 . ?
C46 H46B 0.9600 . ?
C46 H46C 0.9600 . ?
C48 H48A 0.9600 . ?
C48 H48B 0.9600 . ?
C48 H48C 0.9600 . ?
C49 H49A 0.9600 . ?
C49 H49B 0.9600 . ?
C49 H49C 0.9600 . ?
C51 H51A 0.9600 . ?
C51 H51B 0.9600 . ?
C51 H51C 0.9600 . ?
C52 H52A 0.9600 . ?
C52 H52B 0.9600 . ?
C52 H52C 0.9600 . ?
C53 H53A 0.9600 . ?
C53 H53B 0.9600 . ?
C53 H53C 0.9600 . ?
C54 H54A 0.9600 . ?
C54 H54B 0.9600 . ?
C54 H54C 0.9600 . ?
C55 H55A 0.9600 . ?
C55 H55B 0.9600 . ?
C55 H55C 0.9600 . ?
C56 H56A 0.9600 . ?
C56 H56B 0.9600 . ?
C56 H56C 0.9600 . ?
C57 H57A 0.9600 . ?
C57 H57B 0.9600 . ?
C57 H57C 0.9600 . ?
C58 C59 1.3900 . ?
C58 C63 1.3900 . ?
C58 C64 1.467(6) . ?
C59 C60 1.3900 . ?
C59 C65 1.478(6) . ?
C60 C61 1.3900 . ?
C60 H60A 0.9300 . ?
C61 C62 1.3900 . ?
C61 H61A 0.9300 . ?
C62 C63 1.3900 . ?
C62 H62A 0.9300 . ?
C63 H63A 0.9300 . ?
C64 H64A 0.9600 . ?
C64 H64B 0.9600 . ?
C64 H64C 0.9600 . ?
C65 H65A 0.9600 . ?
C65 H65B 0.9600 . ?
C65 H65C 0.9600 . ?
C66 C67 1.3900 . ?
C66 C71 1.3900 . ?
C66 C72 1.501(6) . ?
C67 C68 1.3900 . ?
C67 C73 1.476(6) . ?
C68 C69 1.3900 . ?
C68 H68A 0.9300 . ?
C69 C70 1.3900 . ?
C69 H69A 0.9300 . ?
C70 C71 1.3900 . ?
C70 H70A 0.9300 . ?
C71 H71A 0.9300 . ?
C72 H72A 0.9600 . ?
C72 H72B 0.9600 . ?
C72 H72C 0.9600 . ?
C73 H73A 0.9600 . ?
C73 H73B 0.9600 . ?
C73 H73C 0.9600 . ?

loop_
_geom_torsion_atom_site_label_1
_geom_torsion_atom_site_label_2
_geom_torsion_atom_site_label_3
_geom_torsion_atom_site_label_4
_geom_torsion
_geom_torsion_site_symmetry_1
_geom_torsion_site_symmetry_2
_geom_torsion_site_symmetry_3
_geom_torsion_site_symmetry_4
_geom_torsion_publ_flag
C5 C2 C3 C26 -1.2(6) . . . . ?
C7 C2 C3 C26 -179.7(4) . . . . ?
C5 C2 C3 C20 179.4(4) . . . . ?
C7 C2 C3 C20 0.9(6) . . . . ?
C16 C4 C5 C2 -1.9(6) . . . . ?
C10 C4 C5 C2 176.1(4) . . . . ?
C16 C4 C5 C11 179.8(5) . . . . ?
C10 C4 C5 C11 -2.1(7) . . . . ?
C7 C2 C5 C4 -179.5(4) . . . . ?
C3 C2 C5 C4 2.0(6) . . . . ?
C7 C2 C5 C11 -1.2(6) . . . . ?
C3 C2 C5 C11 -179.7(4) . . . . ?
C12 C1 C7 C2 0.7(6) . . . . ?
C15 C1 C7 C2 179.5(4) . . . . ?
C12 C1 C7 C6 -178.6(4) . . . . ?
C15 C1 C7 C6 0.1(6) . . . . ?
C5 C2 C7 C1 0.9(5) . . . . ?
C3 C2 C7 C1 179.4(4) . . . . ?
C5 C2 C7 C6 -179.8(4) . . . . ?
C3 C2 C7 C6 -1.3(5) . . . . ?
C14 C6 C7 C1 -0.5(6) . . . . ?
C21 C6 C7 C1 179.9(4) . . . . ?
C14 C6 C7 C2 -179.8(4) . . . . ?
C21 C6 C7 C2 0.6(6) . . . . ?
C16 C4 C10 C25 -98.2(5) . . . . ?
C5 C4 C10 C25 83.8(6) . . . . ?
C16 C4 C10 C22 80.0(6) . . . . ?
C5 C4 C10 C22 -98.0(5) . . . . ?
C4 C5 C11 C12 178.2(4) . . . . ?
C2 C5 C11 C12 -0.1(7) . . . . ?
C5 C11 C12 C1 1.7(7) . . . . ?
C7 C1 C12 C11 -2.0(7) . . . . ?
C15 C1 C12 C11 179.3(4) . . . . ?
C7 C6 C14 C17 -0.5(7) . . . . ?
C21 C6 C14 C17 179.1(4) . . . . ?
C7 C6 C14 C8 -176.9(4) . . . . ?
C21 C6 C14 C8 2.7(7) . . . . ?
C28 C8 C14 C17 -77.5(6) . . . . ?
C35 C8 C14 C17 99.5(5) . . . . ?
C28 C8 C14 C6 98.9(5) . . . . ?
C35 C8 C14 C6 -84.1(6) . . . . ?
C12 C1 C15 C17 179.9(4) . . . . ?
C7 C1 C15 C17 1.2(6) . . . . ?
C12 C1 C15 C9 -3.8(6) . . . . ?
C7 C1 C15 C9 177.5(4) . . . . ?
C30 C9 C15 C17 97.7(6) . . . . ?
C39 C9 C15 C17 -80.1(6) . . . . ?
C30 C9 C15 C1 -78.6(6) . . . . ?
C39 C9 C15 C1 103.6(5) . . . . ?
C5 C4 C16 C26 1.2(7) . . . . ?
C10 C4 C16 C26 -176.9(5) . . . . ?
C1 C15 C17 C14 -2.3(7) . . . . ?
C9 C15 C17 C14 -178.7(4) . . . . ?
C6 C14 C17 C15 1.9(7) . . . . ?
C8 C14 C17 C15 178.4(5) . . . . ?
C26 C3 C20 C21 -179.1(5) . . . . ?
C2 C3 C20 C21 0.3(6) . . . . ?
C3 C20 C21 C6 -1.0(7) . . . . ?
C14 C6 C21 C20 -179.0(5) . . . . ?
C7 C6 C21 C20 0.6(7) . . . . ?
C25 C10 C22 C40 -4.4(7) . . . . ?
C4 C10 C22 C40 177.4(4) . . . . ?
C25 C10 C22 C42 178.7(5) . . . . ?
C4 C10 C22 C42 0.5(7) . . . . ?
C22 C10 C25 C33 4.2(7) . . . . ?
C4 C10 C25 C33 -177.7(4) . . . . ?
C22 C10 C25 C51 -177.7(5) . . . . ?
C4 C10 C25 C51 0.4(7) . . . . ?
C2 C3 C26 C16 0.4(7) . . . . ?
C20 C3 C26 C16 179.8(4) . . . . ?
C2 C3 C26 C13 -178.7(4) . . . . ?
C20 C3 C26 C13 0.7(7) . . . . ?
C4 C16 C26 C3 -0.4(7) . . . . ?
C4 C16 C26 C13 178.7(4) . . . . ?
C27 C13 C26 C3 -97.2(6) . . . . ?
C34 C13 C26 C3 85.4(6) . . . . ?
C27 C13 C26 C16 83.7(6) . . . . ?
C34 C13 C26 C16 -93.7(6) . . . . ?
C34 C13 C27 C32 -3.3(7) . . . . ?
C26 C13 C27 C32 179.3(4) . . . . ?
C34 C13 C27 C53 179.1(5) . . . . ?
C26 C13 C27 C53 1.7(7) . . . . ?
C35 C8 C28 C37 3.4(6) . . . . ?
C14 C8 C28 C37 -179.6(4) . . . . ?
C35 C8 C28 C46 -177.1(4) . . . . ?
C14 C8 C28 C46 0.0(6) . . . . ?
C55 O1 C29 C33 -13.6(7) . . . . ?
C55 O1 C29 C40 167.6(5) . . . . ?
C39 C9 C30 C38 -0.8(7) . . . . ?
C15 C9 C30 C38 -178.5(4) . . . . ?
C39 C9 C30 C48 176.6(5) . . . . ?
C15 C9 C30 C48 -1.2(7) . . . . ?
C13 C27 C32 C41 0.1(7) . . . . ?
C53 C27 C32 C41 177.9(5) . . . . ?
C40 C29 C33 C25 -0.3(8) . . . . ?
O1 C29 C33 C25 -179.0(4) . . . . ?
C10 C25 C33 C29 -1.8(7) . . . . ?
C51 C25 C33 C29 -179.9(5) . . . . ?
C27 C13 C34 C23 3.9(6) . . . . ?
C26 C13 C34 C23 -178.6(4) . . . . ?
C27 C13 C34 C43 -177.3(4) . . . . ?
C26 C13 C34 C43 0.1(7) . . . . ?
C41 C23 C34 C13 -1.5(7) . . . . ?
C41 C23 C34 C43 179.7(5) . . . . ?
C28 C8 C35 C31 -3.3(7) . . . . ?
C14 C8 C35 C31 179.6(4) . . . . ?
C28 C8 C35 C49 177.7(5) . . . . ?
C14 C8 C35 C49 0.7(7) . . . . ?
C50 C31 C35 C8 1.4(7) . . . . ?
C50 C31 C35 C49 -179.6(5) . . . . ?
C8 C28 C37 C50 -1.5(7) . . . . ?
C46 C28 C37 C50 178.9(4) . . . . ?
C9 C30 C38 C44 0.5(7) . . . . ?
C48 C30 C38 C44 -176.9(5) . . . . ?
C30 C9 C39 C45 -0.3(7) . . . . ?
C15 C9 C39 C45 177.5(5) . . . . ?
C30 C9 C39 C52 179.0(5) . . . . ?
C15 C9 C39 C52 -3.2(8) . . . . ?
C33 C29 C40 C22 0.0(7) . . . . ?
O1 C29 C40 C22 178.9(4) . . . . ?
C10 C22 C40 C29 2.2(7) . . . . ?
C42 C22 C40 C29 179.3(5) . . . . ?
C34 C23 C41 C32 -1.7(7) . . . . ?
C34 C23 C41 O4 178.1(5) . . . . ?
C27 C32 C41 C23 2.4(8) . . . . ?
C27 C32 C41 O4 -177.5(4) . . . . ?
C54 O4 C41 C23 -10.3(8) . . . . ?
C54 O4 C41 C32 169.6(5) . . . . ?
C30 C38 C44 C45 0.9(8) . . . . ?
C30 C38 C44 O2 -179.5(5) . . . . ?
C56 O2 C44 C38 10.4(8) . . . . ?
C56 O2 C44 C45 -170.0(6) . . . . ?
C38 C44 C45 C39 -2.0(9) . . . . ?
O2 C44 C45 C39 178.4(5) . . . . ?
C9 C39 C45 C44 1.7(8) . . . . ?
C52 C39 C45 C44 -177.6(6) . . . . ?
C35 C31 C50 O3 -177.0(4) . . . . ?
C35 C31 C50 C37 0.4(8) . . . . ?
C57 O3 C50 C31 9.4(8) . . . . ?
C57 O3 C50 C37 -168.2(5) . . . . ?
C28 C37 C50 C31 -0.4(7) . . . . ?
C28 C37 C50 O3 177.3(4) . . . . ?
C63 C58 C59 C60 0.0 . . . . ?
C64 C58 C59 C60 -178.2(6) . . . . ?
C63 C58 C59 C65 -176.3(7) . . . . ?
C64 C58 C59 C65 5.5(8) . . . . ?
C58 C59 C60 C61 0.0 . . . . ?
C65 C59 C60 C61 176.2(7) . . . . ?
C59 C60 C61 C62 0.0 . . . . ?
C60 C61 C62 C63 0.0 . . . . ?
C61 C62 C63 C58 0.0 . . . . ?
C59 C58 C63 C62 0.0 . . . . ?
C64 C58 C63 C62 178.3(6) . . . . ?
C71 C66 C67 C68 0.0 . . . . ?
C72 C66 C67 C68 -178.0(8) . . . . ?
C71 C66 C67 C73 179.4(7) . . . . ?
C72 C66 C67 C73 1.4(9) . . . . ?
C66 C67 C68 C69 0.0 . . . . ?
C73 C67 C68 C69 -179.3(8) . . . . ?
C67 C68 C69 C70 0.0 . . . . ?
C68 C69 C70 C71 0.0 . . . . ?
C69 C70 C71 C66 0.0 . . . . ?
C67 C66 C71 C70 0.0 . . . . ?
C72 C66 C71 C70 177.8(9) . . . . ?

loop_
_cod_related_entry_id
_cod_related_entry_database
_cod_related_entry_code
1 ChemSpider 30659070
